data_7027886
loop_
_publ_author_name
'Heaton, Brian T.'
'Jacob, Chacko'
'Sampanthar, Jeyagowry T.'

_publ_section_title
;
 Rhodium carbonyl complexes containing pyridine; crystal structure of an
 unusual octahedral rhodium(I) complex [Rh2(\m-CO)3Cl2(py)4]
;
_journal_issue 8
_journal_name_full 'Journal of the Chemical Society, Dalton Transactions'
_journal_page_first 1403
_journal_paper_doi 10.1039/a707435b
_journal_year 1998
_chemical_formula_moiety 'C23 H20 Cl2 N4 O3 Rh2 '
_chemical_formula_sum 'C23 H20 Cl2 N4 O3 Rh2'
_chemical_formula_weight 677.15
_space_group_IT_number 2
_symmetry_cell_setting triclinic
_symmetry_Int_Tables_number 2
_symmetry_space_group_name_Hall '-P 1'
_symmetry_space_group_name_H-M 'P -1'
_audit_creation_date 1998-01-05
_audit_creation_method 'by teXsan v1.7'
_audit_update_record ?
_cell_angle_alpha 91.89(2)
_cell_angle_beta 94.05(2)
_cell_angle_gamma 71.570(8)
_cell_formula_units_Z 2
_cell_length_a 11.023(1)
_cell_length_b 13.395(1)
_cell_length_c 9.012(3)
_cell_measurement_reflns_used 25
_cell_measurement_temperature 153.2
_cell_measurement_theta_max 22.1
_cell_measurement_theta_min 19.1
_cell_volume 1259.2(4)
_computing_cell_refinement 'MSC/AFC Diffractometer Control'
_computing_data_collection 'MSC/AFC Diffractometer Control'
_computing_data_reduction 'teXsan (MSC, 1995)'
_computing_publication_material 'teXsan (MSC, 1995)'
_computing_structure_refinement 'teXsan (MSC, 1995)'
_computing_structure_solution
;
'DIRDIF92 PATTY (Beurskens, 1992)
;
_diffrn_ambient_temperature 153.2
_diffrn_measurement_device 'Rigaku AFC6S'
_diffrn_measurement_method \w-2\q
_diffrn_orient_matrix_UB_11 -0.06150
_diffrn_orient_matrix_UB_12 0.07223
_diffrn_orient_matrix_UB_13 0.01364
_diffrn_orient_matrix_UB_21 0.07334
_diffrn_orient_matrix_UB_22 0.02893
_diffrn_orient_matrix_UB_23 0.01388
_diffrn_orient_matrix_UB_31 -0.00455
_diffrn_orient_matrix_UB_32 0.01176
_diffrn_orient_matrix_UB_33 -0.10953
_diffrn_radiation_detector 'scintillation counter'
_diffrn_radiation_monochromator graphite
_diffrn_radiation_source 'X-ray tube'
_diffrn_radiation_type 'Mo K\a'
_diffrn_radiation_wavelength 0.7107
_diffrn_reflns_av_R_equivalents 0.01278
_diffrn_reflns_limit_h_max 13
_diffrn_reflns_limit_h_min 0
_diffrn_reflns_limit_k_max 16
_diffrn_reflns_limit_k_min -16
_diffrn_reflns_limit_l_max 11
_diffrn_reflns_limit_l_min -11
_diffrn_reflns_number 4661
_diffrn_reflns_reduction_process 'Lp corrections applied'
_diffrn_reflns_theta_max 24.96
_diffrn_reflns_theta_min 0.00
_diffrn_standards_decay_% -1.30
_diffrn_standards_interval_count 150
_diffrn_standards_number 3
_exptl_absorpt_coefficient_mu 1.536
_exptl_absorpt_correction_T_max 1.000
_exptl_absorpt_correction_T_min 0.883
_exptl_absorpt_correction_type
;
\y scans (North,Phillips & Matthews, 1968)
;
_exptl_crystal_colour yellow
_exptl_crystal_density_diffrn 1.786
_exptl_crystal_density_meas ?
_exptl_crystal_description prism
_exptl_crystal_F_000 668.00
_exptl_crystal_size_max 0.20
_exptl_crystal_size_mid 0.20
_exptl_crystal_size_min 0.10
_refine_diff_density_max 0.37
_refine_diff_density_min -0.42
_refine_ls_extinction_method none
_refine_ls_goodness_of_fit_obs 1.255
_refine_ls_hydrogen_treatment noref
_refine_ls_matrix_type full
_refine_ls_number_constraints 0
_refine_ls_number_parameters 307
_refine_ls_number_reflns 3765
_refine_ls_number_restraints 0
_refine_ls_R_factor_obs 0.0216
_refine_ls_shift/esd_max 0.0191
_refine_ls_shift/esd_mean 0.0000
_refine_ls_structure_factor_coef F
_refine_ls_weighting_details 'w = 1/[\s^2^(Fo) + 0.00022|Fo|^2^]'
_refine_ls_weighting_scheme calc
_refine_ls_wR_factor_obs 0.0281
_reflns_number_observed 3765
_reflns_number_total 4409
_reflns_observed_criterion >3.00\s(I)
_cod_data_source_file b707435sup1.cif
_cod_data_source_block JNRHPY
_cod_depositor_comments
;
 Renaming the _geom_torsion_site_symmetry_4 data item to _geom_torsion.
 The initial data name misassignment was cause by the incorrect data name
 order in the loop and the removal of data items containing only unknown
 ('?') or inapplicable ('.') values.

 Antanas Vaitkus,
 2018-08-08

The following automatic conversions were performed:

'_exptl_crystal_density_meas' value 'not measured' was changed to '?'
- the value is perceived as not measured.

Automatic conversion script
Id: cif_fix_values 3008 2015-01-20 13:52:24Z robertas 

The following automatic conversions were performed:

'_refine_ls_weighting_scheme' value 'w = 1/[\s^2^(Fo) +
0.00022|Fo|^2^]' was changed to 'calc'. New tag
'_refine_ls_weighting_details' was created. The value of the new tag
was set to 'w = 1/[\s^2^(Fo) + 0.00022|Fo|^2^]'.

Automatic conversion script
Id: cif_fix_values 3143 2015-03-26 13:38:13Z robertas 
;
_cod_original_sg_symbol_H-M 'P -1       '
_cod_original_formula_sum 'C23 H20 Cl2 N4 O3 Rh2 '
_cod_database_code 7027886

loop_
_symmetry_equiv_pos_as_xyz
'   +x,   +y,   +z'
'   -x,   -y,   -z'

loop_
_atom_site_aniso_label
_atom_site_aniso_U_11
_atom_site_aniso_U_22
_atom_site_aniso_U_33
_atom_site_aniso_U_12
_atom_site_aniso_U_13
_atom_site_aniso_U_23
Rh(1) 0.0181(1) 0.0153(1) 0.0186(1) -0.0044(1) 0.00053(9) 0.00143(9)
Rh(2) 0.0176(1) 0.0149(1) 0.0184(1) -0.00374(9) 0.00202(9) 0.00053(9)
Cl(1) 0.0383(5) 0.0250(4) 0.0326(4) -0.0165(4) -0.0020(4) 0.0081(3)
Cl(2) 0.0325(4) 0.0218(4) 0.0290(4) -0.0114(3) 0.0065(3) -0.0054(3)
O(1) 0.031(1) 0.037(1) 0.018(1) -0.011(1) 0.0044(10) 0.0027(10)
O(2) 0.031(1) 0.022(1) 0.034(1) -0.001(1) 0.001(1) -0.009(1)
O(3) 0.028(1) 0.020(1) 0.036(1) -0.0048(10) -0.001(1) 0.008(1)
N(1) 0.020(1) 0.024(1) 0.020(1) -0.003(1) 0.002(1) 0.003(1)
N(2) 0.019(1) 0.021(1) 0.023(1) -0.006(1) 0.001(1) 0.001(1)
N(3) 0.023(1) 0.020(1) 0.022(1) -0.008(1) 0.005(1) -0.001(1)
N(4) 0.020(1) 0.023(1) 0.022(1) -0.003(1) 0.000(1) 0.004(1)
C(1) 0.035(2) 0.021(2) 0.022(2) -0.003(1) 0.001(1) 0.003(1)
C(2) 0.046(2) 0.036(2) 0.024(2) 0.003(2) 0.000(2) 0.000(2)
C(3) 0.031(2) 0.061(3) 0.023(2) 0.009(2) 0.006(2) 0.001(2)
C(4) 0.026(2) 0.064(3) 0.031(2) -0.008(2) 0.002(2) 0.004(2)
C(5) 0.025(2) 0.040(2) 0.025(2) -0.008(2) 0.000(1) 0.000(1)
C(6) 0.026(2) 0.023(2) 0.029(2) -0.009(1) -0.001(1) 0.002(1)
C(7) 0.028(2) 0.031(2) 0.027(2) -0.012(1) 0.003(1) -0.008(1)
C(8) 0.031(2) 0.048(2) 0.020(2) -0.023(2) 0.003(1) 0.002(1)
C(9) 0.035(2) 0.032(2) 0.027(2) -0.015(2) -0.006(1) 0.011(1)
C(10) 0.025(2) 0.023(2) 0.027(2) -0.008(1) -0.002(1) 0.004(1)
C(11) 0.030(2) 0.024(2) 0.033(2) -0.006(1) 0.008(1) -0.001(1)
C(12) 0.033(2) 0.035(2) 0.042(2) -0.003(2) 0.017(2) -0.006(2)
C(13) 0.038(2) 0.046(2) 0.044(2) -0.019(2) 0.019(2) -0.005(2)
C(14) 0.039(2) 0.037(2) 0.032(2) -0.020(2) 0.006(2) 0.003(2)
C(15) 0.028(2) 0.026(2) 0.028(2) -0.010(1) 0.005(1) 0.001(1)
C(16) 0.035(2) 0.031(2) 0.038(2) -0.011(2) -0.009(2) 0.004(2)
C(17) 0.039(2) 0.051(2) 0.042(2) -0.016(2) -0.012(2) 0.008(2)
C(18) 0.028(2) 0.043(2) 0.032(2) 0.001(2) -0.002(2) 0.012(2)
C(19) 0.043(2) 0.029(2) 0.033(2) 0.000(2) 0.000(2) 0.008(2)
C(20) 0.035(2) 0.027(2) 0.026(2) -0.003(1) -0.003(1) 0.002(1)
C(21) 0.021(2) 0.014(1) 0.027(2) -0.004(1) 0.001(1) 0.001(1)
C(22) 0.024(2) 0.021(2) 0.021(2) -0.006(1) -0.001(1) 0.004(1)
C(23) 0.021(2) 0.021(2) 0.021(2) -0.004(1) 0.005(1) -0.002(1)

loop_
_atom_site_label
_atom_site_fract_x
_atom_site_fract_y
_atom_site_fract_z
_atom_site_U_iso_or_equiv
_atom_site_occupancy
_atom_site_thermal_displace_type
_atom_site_calc_flag
Rh(1) 0.11613(2) 0.24310(2) 0.13094(2) 0.01754(6) 1.000 Uani d
Rh(2) 0.34132(2) 0.25776(2) 0.18744(2) 0.01722(6) 1.000 Uani d
Cl(1) 0.05884(8) 0.09088(6) 0.21162(9) 0.0305(2) 1.000 Uani d
Cl(2) 0.37344(8) 0.41333(6) 0.31863(9) 0.0270(2) 1.000 Uani d
O(1) 0.1963(2) 0.2557(2) 0.4549(2) 0.0287(6) 1.000 Uani d
O(2) 0.3287(2) 0.0761(2) -0.0062(3) 0.0310(6) 1.000 Uani d
O(3) 0.1596(2) 0.4324(2) 0.0062(3) 0.0284(6) 1.000 Uani d
N(1) -0.0624(2) 0.3497(2) 0.2098(3) 0.0221(7) 1.000 Uani d
N(2) 0.0247(2) 0.2371(2) -0.0925(3) 0.0210(7) 1.000 Uani d
N(3) 0.4776(2) 0.2655(2) 0.0265(3) 0.0214(7) 1.000 Uani d
N(4) 0.4992(2) 0.1434(2) 0.3200(3) 0.0225(7) 1.000 Uani d
C(1) -0.0665(3) 0.4383(2) 0.2869(4) 0.0273(9) 1.000 Uani d
C(2) -0.1762(4) 0.4997(3) 0.3514(4) 0.039(1) 1.000 Uani d
C(3) -0.2857(4) 0.4706(3) 0.3338(4) 0.044(1) 1.000 Uani d
C(4) -0.2828(3) 0.3815(3) 0.2530(4) 0.042(1) 1.000 Uani d
C(5) -0.1705(3) 0.3233(3) 0.1924(4) 0.0306(9) 1.000 Uani d
C(6) 0.0380(3) 0.1448(2) -0.1632(4) 0.0257(8) 1.000 Uani d
C(7) 0.0012(3) 0.1388(3) -0.3127(4) 0.0283(9) 1.000 Uani d
C(8) -0.0515(3) 0.2311(3) -0.3921(4) 0.0305(9) 1.000 Uani d
C(9) -0.0702(3) 0.3260(3) -0.3179(4) 0.0306(9) 1.000 Uani d
C(10) -0.0305(3) 0.3262(2) -0.1696(4) 0.0253(8) 1.000 Uani d
C(11) 0.5734(3) 0.1777(3) -0.0083(4) 0.0293(9) 1.000 Uani d
C(12) 0.6657(4) 0.1797(3) -0.1028(4) 0.038(1) 1.000 Uani d
C(13) 0.6600(4) 0.2743(3) -0.1638(4) 0.041(1) 1.000 Uani d
C(14) 0.5623(4) 0.3637(3) -0.1300(4) 0.0337(10) 1.000 Uani d
C(15) 0.4726(3) 0.3563(3) -0.0342(4) 0.0269(9) 1.000 Uani d
C(16) 0.5749(3) 0.1770(3) 0.4183(4) 0.0350(10) 1.000 Uani d
C(17) 0.6791(4) 0.1082(3) 0.4964(4) 0.044(1) 1.000 Uani d
C(18) 0.7059(3) 0.0013(3) 0.4742(4) 0.0370(10) 1.000 Uani d
C(19) 0.6284(4) -0.0337(3) 0.3747(4) 0.038(1) 1.000 Uani d
C(20) 0.5265(3) 0.0389(3) 0.2993(4) 0.0309(9) 1.000 Uani d
C(21) 0.2107(3) 0.2519(2) 0.3289(3) 0.0208(8) 1.000 Uani d
C(22) 0.2859(3) 0.1500(2) 0.0679(3) 0.0223(8) 1.000 Uani d
C(23) 0.1880(3) 0.3545(2) 0.0726(3) 0.0213(8) 1.000 Uani d
H(1) 0.0083 0.4703 0.2980 0.033 1.000 Uiso c
H(2) -0.1888 0.5745 0.4058 0.047 1.000 Uiso c
H(3) -0.3595 0.5156 0.3934 0.052 1.000 Uiso c
H(4) -0.3620 0.3554 0.2253 0.050 1.000 Uiso c
H(5) -0.1648 0.2574 0.1265 0.037 1.000 Uiso c
H(6) 0.0653 0.0839 -0.1053 0.030 1.000 Uiso c
H(7) 0.0097 0.0731 -0.3637 0.034 1.000 Uiso c
H(8) -0.0806 0.2262 -0.5063 0.037 1.000 Uiso c
H(9) -0.1126 0.3890 -0.3690 0.036 1.000 Uiso c
H(10) -0.0468 0.3915 -0.1084 0.032 1.000 Uiso c
H(11) 0.5802 0.1038 0.0418 0.035 1.000 Uiso c
H(12) 0.7348 0.1159 -0.1215 0.045 1.000 Uiso c
H(13) 0.7256 0.2766 -0.2302 0.047 1.000 Uiso c
H(14) 0.5592 0.4366 -0.1797 0.040 1.000 Uiso c
H(15) 0.4070 0.4193 -0.0009 0.031 1.000 Uiso c
H(16) 0.5560 0.2601 0.4316 0.043 1.000 Uiso c
H(17) 0.7220 0.1406 0.5845 0.052 1.000 Uiso c
H(18) 0.7777 -0.0480 0.5279 0.043 1.000 Uiso c
H(19) 0.6397 -0.1137 0.3563 0.045 1.000 Uiso c
H(20) 0.4602 0.0122 0.2229 0.037 1.000 Uiso c

loop_
_atom_type_symbol
_atom_type_oxidation_number
_atom_type_number_in_cell
_atom_type_scat_dispersion_real
_atom_type_scat_dispersion_imag
_atom_type_scat_source
C 0 46 0.003 0.002
;International Tables for Crystallography
(1992, Vol. C, Tables 4.2.6.8 and 6.1.1.1)
;
H 0 40 0.000 0.000
;International Tables for Crystallography
(1992, Vol. C, Table 6.1.1.2)
;
N 0 8 0.006 0.003
;International Tables for Crystallography
(1992, Vol. C, Tables 4.2.6.8 and 6.1.1.1)
;
Cl 0 4 0.148 0.159
;International Tables for Crystallography
(1992, Vol. C, Tables 4.2.6.8 and 6.1.1.1)
;
Rh 0 4 -1.118 0.919
;International Tables for Crystallography
(1992, Vol. C, Tables 4.2.6.8 and 6.1.1.1)
;
O 0 6 0.011 0.006
;International Tables for Crystallography
(1992, Vol. C, Tables 4.2.6.8 and 6.1.1.1)
;

loop_
_geom_angle_atom_site_label_1
_geom_angle_atom_site_label_2
_geom_angle_atom_site_label_3
_geom_angle
_geom_angle_publ_flag
Rh(2) Rh(1) Cl(1) 121.62(2) yes
Rh(2) Rh(1) N(1) 126.41(8) yes
Rh(2) Rh(1) N(2) 125.39(7) yes
Rh(2) Rh(1) C(21) 50.31(10) yes
Rh(2) Rh(1) C(22) 49.94(10) yes
Rh(2) Rh(1) C(23) 50.58(8) yes
Cl(1) Rh(1) N(1) 90.24(8) yes
Cl(1) Rh(1) N(2) 91.79(8) yes
Cl(1) Rh(1) C(21) 91.75(10) yes
Cl(1) Rh(1) C(22) 91.6(1) yes
Cl(1) Rh(1) C(23) 171.97(8) yes
N(1) Rh(1) N(2) 91.19(9) yes
N(1) Rh(1) C(21) 91.4(1) yes
N(1) Rh(1) C(22) 176.3(1) yes
N(1) Rh(1) C(23) 96.5(1) yes
N(2) Rh(1) C(21) 175.6(1) yes
N(2) Rh(1) C(22) 92.0(1) yes
N(2) Rh(1) C(23) 92.4(1) yes
C(21) Rh(1) C(22) 85.3(1) yes
C(21) Rh(1) C(23) 83.8(1) yes
C(22) Rh(1) C(23) 81.4(1) yes
Rh(1) Rh(2) Cl(2) 121.19(2) yes
Rh(1) Rh(2) N(3) 127.18(7) yes
Rh(1) Rh(2) N(4) 125.07(8) yes
Rh(1) Rh(2) C(21) 50.65(9) yes
Rh(1) Rh(2) C(22) 50.18(8) yes
Rh(1) Rh(2) C(23) 49.9(1) yes
Cl(2) Rh(2) N(3) 89.58(7) yes
Cl(2) Rh(2) N(4) 94.04(7) yes
Cl(2) Rh(2) C(21) 91.39(9) yes
Cl(2) Rh(2) C(22) 169.83(8) yes
Cl(2) Rh(2) C(23) 88.89(9) yes
N(3) Rh(2) N(4) 89.70(9) yes
N(3) Rh(2) C(21) 177.8(1) yes
N(3) Rh(2) C(22) 92.9(1) yes
N(3) Rh(2) C(23) 94.4(1) yes
N(4) Rh(2) C(21) 92.2(1) yes
N(4) Rh(2) C(22) 95.8(1) yes
N(4) Rh(2) C(23) 175.0(1) yes
C(21) Rh(2) C(22) 85.8(1) yes
C(21) Rh(2) C(23) 83.6(1) yes
C(22) Rh(2) C(23) 81.1(1) yes
Rh(1) N(1) C(1) 122.0(2) yes
Rh(1) N(1) C(5) 119.9(2) yes
C(1) N(1) C(5) 117.9(3) yes
Rh(1) N(2) C(6) 120.9(2) yes
Rh(1) N(2) C(10) 120.3(2) yes
C(6) N(2) C(10) 118.1(3) yes
Rh(2) N(3) C(11) 120.0(2) yes
Rh(2) N(3) C(15) 121.5(2) yes
C(11) N(3) C(15) 118.5(3) yes
Rh(2) N(4) C(16) 120.6(2) yes
Rh(2) N(4) C(20) 121.8(2) yes
C(16) N(4) C(20) 117.6(3) yes
N(1) C(1) C(2) 122.1(4) yes
N(1) C(1) H(1) 124.4 no
C(2) C(1) H(1) 113.4 no
C(1) C(2) C(3) 119.2(4) yes
C(1) C(2) H(2) 125.9 no
C(3) C(2) H(2) 114.5 no
C(2) C(3) C(4) 119.0(3) yes
C(2) C(3) H(3) 114.3 no
C(4) C(3) H(3) 126.4 no
C(3) C(4) C(5) 119.1(4) yes
C(3) C(4) H(4) 125.5 no
C(5) C(4) H(4) 115.3 no
N(1) C(5) C(4) 122.7(3) yes
N(1) C(5) H(5) 115.3 no
C(4) C(5) H(5) 121.9 no
N(2) C(6) C(7) 122.2(3) yes
N(2) C(6) H(6) 117.3 no
C(7) C(6) H(6) 120.3 no
C(6) C(7) C(8) 119.1(3) yes
C(6) C(7) H(7) 122.6 no
C(8) C(7) H(7) 118.3 no
C(7) C(8) C(9) 118.7(3) yes
C(7) C(8) H(8) 118.9 no
C(9) C(8) H(8) 122.4 no
C(8) C(9) C(10) 119.1(3) yes
C(8) C(9) H(9) 119.2 no
C(10) C(9) H(9) 121.6 no
N(2) C(10) C(9) 122.7(3) yes
N(2) C(10) H(10) 114.1 no
C(9) C(10) H(10) 122.9 no
N(3) C(11) C(12) 122.1(3) yes
N(3) C(11) H(11) 119.4 no
C(12) C(11) H(11) 118.4 no
C(11) C(12) C(13) 118.9(3) yes
C(11) C(12) H(12) 119.6 no
C(13) C(12) H(12) 121.5 no
C(12) C(13) C(14) 119.3(4) yes
C(12) C(13) H(13) 119.4 no
C(14) C(13) H(13) 121.3 no
C(13) C(14) C(15) 119.0(4) yes
C(13) C(14) H(14) 118.1 no
C(15) C(14) H(14) 122.9 no
N(3) C(15) C(14) 122.3(3) yes
N(3) C(15) H(15) 116.7 no
C(14) C(15) H(15) 120.8 no
N(4) C(16) C(17) 122.3(3) yes
N(4) C(16) H(16) 117.8 no
C(17) C(16) H(16) 119.8 no
C(16) C(17) C(18) 119.5(4) yes
C(16) C(17) H(17) 116.5 no
C(18) C(17) H(17) 122.9 no
C(17) C(18) C(19) 118.6(3) yes
C(17) C(18) H(18) 120.8 no
C(19) C(18) H(18) 120.6 no
C(18) C(19) C(20) 119.2(3) yes
C(18) C(19) H(19) 122.9 no
C(20) C(19) H(19) 117.8 no
N(4) C(20) C(19) 122.9(3) yes
N(4) C(20) H(20) 116.8 no
C(19) C(20) H(20) 120.2 no
Rh(1) C(21) Rh(2) 79.0(1) yes
Rh(1) C(21) O(1) 140.7(3) yes
Rh(2) C(21) O(1) 140.1(3) yes
Rh(1) C(22) Rh(2) 79.9(1) yes
Rh(1) C(22) O(2) 140.0(3) yes
Rh(2) C(22) O(2) 139.9(3) yes
Rh(1) C(23) Rh(2) 79.5(1) yes
Rh(1) C(23) O(3) 141.1(3) yes
Rh(2) C(23) O(3) 139.4(3) yes

loop_
_geom_bond_atom_site_label_1
_geom_bond_atom_site_label_2
_geom_bond_distance
_geom_bond_publ_flag
Rh(1) Rh(2) 2.5657(5) yes
Rh(1) Cl(1) 2.462(1) yes
Rh(1) N(1) 2.184(2) yes
Rh(1) N(2) 2.198(2) yes
Rh(1) C(21) 2.021(3) yes
Rh(1) C(22) 2.002(3) yes
Rh(1) C(23) 1.997(4) yes
Rh(2) Cl(2) 2.4719(9) yes
Rh(2) N(3) 2.188(3) yes
Rh(2) N(4) 2.223(2) yes
Rh(2) C(21) 2.011(3) yes
Rh(2) C(22) 1.995(3) yes
Rh(2) C(23) 2.016(3) yes
O(1) C(21) 1.155(4) yes
O(2) C(22) 1.164(4) yes
O(3) C(23) 1.164(4) yes
N(1) C(1) 1.345(4) yes
N(1) C(5) 1.344(5) yes
N(2) C(6) 1.343(4) yes
N(2) C(10) 1.347(4) yes
N(3) C(11) 1.354(4) yes
N(3) C(15) 1.334(4) yes
N(4) C(16) 1.339(5) yes
N(4) C(20) 1.345(4) yes
C(1) C(2) 1.384(5) yes
C(1) H(1) 1.04 no
C(2) C(3) 1.379(6) yes
C(2) H(2) 1.07 no
C(3) C(4) 1.370(6) yes
C(3) H(3) 1.02 no
C(4) C(5) 1.377(5) yes
C(4) H(4) 1.05 no
C(5) H(5) 1.03 no
C(6) C(7) 1.386(4) yes
C(6) H(6) 0.94 no
C(7) C(8) 1.387(5) yes
C(7) H(7) 0.96 no
C(8) C(9) 1.380(5) yes
C(8) H(8) 1.06 no
C(9) C(10) 1.376(4) yes
C(9) H(9) 0.94 no
C(10) H(10) 0.99 no
C(11) C(12) 1.380(6) yes
C(11) H(11) 1.08 no
C(12) C(13) 1.380(6) yes
C(12) H(12) 0.97 no
C(13) C(14) 1.375(5) yes
C(13) H(13) 0.98 no
C(14) C(15) 1.386(5) yes
C(14) H(14) 1.08 no
C(15) H(15) 0.98 no
C(16) C(17) 1.387(5) yes
C(16) H(16) 1.07 no
C(17) C(18) 1.377(6) yes
C(17) H(17) 1.05 no
C(18) C(19) 1.368(6) yes
C(18) H(18) 0.97 no
C(19) C(20) 1.383(4) yes
C(19) H(19) 1.05 no
C(20) H(20) 1.10 no

loop_
_geom_torsion_atom_site_label_1
_geom_torsion_atom_site_label_2
_geom_torsion_atom_site_label_3
_geom_torsion_atom_site_label_4
_geom_torsion
_geom_torsion_publ_flag
Rh(1) Rh(2) N(3) C(11) -98.7(2) no
Rh(1) Rh(2) N(3) C(15) 84.5(3) no
Rh(1) Rh(2) N(4) C(16) -138.6(2) no
Rh(1) Rh(2) N(4) C(20) 45.0(3) no
Rh(1) Rh(2) C(21) O(1) -177.3(4) no
Rh(1) Rh(2) C(22) O(2) 175.9(4) no
Rh(1) Rh(2) C(23) O(3) -178.8(4) no
Rh(1) N(1) C(1) C(2) -172.5(2) no
Rh(1) N(1) C(5) C(4) 173.1(3) no
Rh(1) N(2) C(6) C(7) -168.4(3) no
Rh(1) N(2) C(10) C(9) 169.0(3) no
Rh(1) C(21) Rh(2) Cl(2) 130.54(7) no
Rh(1) C(21) Rh(2) N(3) 14(2) no
Rh(1) C(21) Rh(2) N(4) -135.36(9) no
Rh(1) C(21) Rh(2) C(22) -39.69(10) no
Rh(1) C(21) Rh(2) C(23) 41.8(1) no
Rh(1) C(22) Rh(2) Cl(2) -34.0(6) no
Rh(1) C(22) Rh(2) N(3) -138.17(9) no
Rh(1) C(22) Rh(2) N(4) 131.84(10) no
Rh(1) C(22) Rh(2) C(21) 40.0(1) no
Rh(1) C(22) Rh(2) C(23) -44.1(1) no
Rh(1) C(23) Rh(2) Cl(2) -133.88(7) no
Rh(1) C(23) Rh(2) N(3) 136.63(10) no
Rh(1) C(23) Rh(2) N(4) -8(1) no
Rh(1) C(23) Rh(2) C(21) -42.4(1) no
Rh(1) C(23) Rh(2) C(22) 44.3(1) no
Rh(2) Rh(1) N(1) C(1) 5.5(3) no
Rh(2) Rh(1) N(1) C(5) -168.9(2) no
Rh(2) Rh(1) N(2) C(6) 90.2(3) no
Rh(2) Rh(1) N(2) C(10) -80.4(2) no
Rh(2) Rh(1) C(21) O(1) 177.2(4) no
Rh(2) Rh(1) C(22) O(2) -175.9(5) no
Rh(2) Rh(1) C(23) O(3) 178.7(4) no
Rh(2) N(3) C(11) C(12) -176.4(3) no
Rh(2) N(3) C(15) C(14) 176.4(3) no
Rh(2) N(4) C(16) C(17) -176.0(3) no
Rh(2) N(4) C(20) C(19) 176.5(3) no
Rh(2) C(21) Rh(1) Cl(1) 131.02(7) no
Rh(2) C(21) Rh(1) N(1) -138.7(1) no
Rh(2) C(21) Rh(1) N(2) -12(1) no
Rh(2) C(21) Rh(1) C(22) 39.5(1) no
Rh(2) C(21) Rh(1) C(23) -42.28(10) no
Rh(2) C(22) Rh(1) Cl(1) -131.43(8) no
Rh(2) C(22) Rh(1) N(1) -11(1) no
Rh(2) C(22) Rh(1) N(2) 136.7(1) no
Rh(2) C(22) Rh(1) C(21) -39.8(1) no
Rh(2) C(22) Rh(1) C(23) 44.6(1) no
Rh(2) C(23) Rh(1) Cl(1) -14.5(7) no
Rh(2) C(23) Rh(1) N(1) 132.79(9) no
Rh(2) C(23) Rh(1) N(2) -135.74(9) no
Rh(2) C(23) Rh(1) C(21) 42.08(10) no
Rh(2) C(23) Rh(1) C(22) -44.1(1) no
Cl(1) Rh(1) Rh(2) Cl(2) -124.96(3) no
Cl(1) Rh(1) Rh(2) N(3) 118.39(8) no
Cl(1) Rh(1) Rh(2) N(4) -3.24(8) no
Cl(1) Rh(1) Rh(2) C(21) -62.3(1) no
Cl(1) Rh(1) Rh(2) C(22) 61.7(1) no
Cl(1) Rh(1) Rh(2) C(23) 177.6(1) no
Cl(1) Rh(1) N(1) C(1) 136.4(2) no
Cl(1) Rh(1) N(1) C(5) -38.1(2) no
Cl(1) Rh(1) N(2) C(6) -41.6(3) no
Cl(1) Rh(1) N(2) C(10) 147.9(2) no
Cl(1) Rh(1) C(21) O(1) -51.7(4) no
Cl(1) Rh(1) C(22) O(2) 52.7(4) no
Cl(1) Rh(1) C(23) O(3) 164.2(4) no
Cl(2) Rh(2) Rh(1) N(1) -7.55(9) no
Cl(2) Rh(2) Rh(1) N(2) 116.19(8) no
Cl(2) Rh(2) Rh(1) C(21) -62.6(1) no
Cl(2) Rh(2) Rh(1) C(22) 173.4(1) no
Cl(2) Rh(2) Rh(1) C(23) 57.4(1) no
Cl(2) Rh(2) N(3) C(11) 131.2(2) no
Cl(2) Rh(2) N(3) C(15) -45.6(2) no
Cl(2) Rh(2) N(4) C(16) -5.4(3) no
Cl(2) Rh(2) N(4) C(20) 178.2(3) no
Cl(2) Rh(2) C(21) O(1) -46.7(3) no
Cl(2) Rh(2) C(22) O(2) 141.9(4) no
Cl(2) Rh(2) C(23) O(3) 47.3(4) no
O(1) C(21) Rh(1) N(1) 38.6(4) no
O(1) C(21) Rh(1) N(2) 164(1) no
O(1) C(21) Rh(1) C(22) -143.2(4) no
O(1) C(21) Rh(1) C(23) 135.0(4) no
O(1) C(21) Rh(2) N(3) -162(2) no
O(1) C(21) Rh(2) N(4) 47.4(4) no
O(1) C(21) Rh(2) C(22) 143.0(4) no
O(1) C(21) Rh(2) C(23) -135.5(4) no
O(2) C(22) Rh(1) N(1) 172(1) no
O(2) C(22) Rh(1) N(2) -39.2(4) no
O(2) C(22) Rh(1) C(21) 144.3(4) no
O(2) C(22) Rh(1) C(23) -131.3(4) no
O(2) C(22) Rh(2) N(3) 37.7(4) no
O(2) C(22) Rh(2) N(4) -52.3(4) no
O(2) C(22) Rh(2) C(21) -144.1(4) no
O(2) C(22) Rh(2) C(23) 131.8(4) no
O(3) C(23) Rh(1) N(1) -48.5(4) no
O(3) C(23) Rh(1) N(2) 43.0(4) no
O(3) C(23) Rh(1) C(21) -139.2(4) no
O(3) C(23) Rh(1) C(22) 134.6(4) no
O(3) C(23) Rh(2) N(3) -42.2(4) no
O(3) C(23) Rh(2) N(4) 172.9(10) no
O(3) C(23) Rh(2) C(21) 138.9(4) no
O(3) C(23) Rh(2) C(22) -134.4(4) no
N(1) Rh(1) Rh(2) N(3) -124.2(1) no
N(1) Rh(1) Rh(2) N(4) 114.2(1) no
N(1) Rh(1) Rh(2) C(21) 55.1(1) no
N(1) Rh(1) Rh(2) C(22) 179.1(1) no
N(1) Rh(1) Rh(2) C(23) -64.9(1) no
N(1) Rh(1) N(2) C(6) -131.8(3) no
N(1) Rh(1) N(2) C(10) 57.6(3) no
N(1) C(1) C(2) C(3) -1.4(5) no
N(1) C(5) C(4) C(3) 0.4(5) no
N(2) Rh(1) Rh(2) N(3) -0.5(1) no
N(2) Rh(1) Rh(2) N(4) -122.1(1) no
N(2) Rh(1) Rh(2) C(21) 178.8(1) no
N(2) Rh(1) Rh(2) C(22) -57.2(1) no
N(2) Rh(1) Rh(2) C(23) 58.8(1) no
N(2) Rh(1) N(1) C(1) -131.8(2) no
N(2) Rh(1) N(1) C(5) 53.7(2) no
N(2) C(6) C(7) C(8) -0.2(5) no
N(2) C(10) C(9) C(8) -0.9(6) no
N(3) Rh(2) Rh(1) C(21) -179.3(1) no
N(3) Rh(2) Rh(1) C(22) 56.7(1) no
N(3) Rh(2) Rh(1) C(23) -59.2(1) no
N(3) Rh(2) N(4) C(16) 84.1(3) no
N(3) Rh(2) N(4) C(20) -92.3(3) no
N(3) C(11) C(12) C(13) -0.1(6) no
N(3) C(15) C(14) C(13) -0.1(5) no
N(4) Rh(2) Rh(1) C(21) 59.1(1) no
N(4) Rh(2) Rh(1) C(22) -64.9(1) no
N(4) Rh(2) Rh(1) C(23) 179.1(1) no
N(4) Rh(2) N(3) C(11) 37.1(3) no
N(4) Rh(2) N(3) C(15) -139.7(3) no
N(4) C(16) C(17) C(18) -0.6(6) no
N(4) C(20) C(19) C(18) -0.4(6) no
C(1) N(1) Rh(1) C(21) 44.7(3) no
C(1) N(1) Rh(1) C(22) 16(1) no
C(1) N(1) Rh(1) C(23) -39.2(2) no
C(1) N(1) C(5) C(4) -1.6(5) no
C(1) C(2) C(3) C(4) 0.2(5) no
C(2) C(1) N(1) C(5) 2.1(5) no
C(2) C(3) C(4) C(5) 0.3(5) no
C(5) N(1) Rh(1) C(21) -129.8(2) no
C(5) N(1) Rh(1) C(22) -158(1) no
C(5) N(1) Rh(1) C(23) 146.3(2) no
C(6) N(2) Rh(1) C(21) 102(1) no
C(6) N(2) Rh(1) C(22) 50.1(3) no
C(6) N(2) Rh(1) C(23) 131.6(3) no
C(6) N(2) C(10) C(9) -1.8(5) no
C(6) C(7) C(8) C(9) -2.6(5) no
C(7) C(6) N(2) C(10) 2.3(5) no
C(7) C(8) C(9) C(10) 3.1(6) no
C(10) N(2) Rh(1) C(21) -68(1) no
C(10) N(2) Rh(1) C(22) -120.4(3) no
C(10) N(2) Rh(1) C(23) -39.0(3) no
C(11) N(3) Rh(2) C(21) -113(2) no
C(11) N(3) Rh(2) C(22) -58.7(3) no
C(11) N(3) Rh(2) C(23) -140.0(3) no
C(11) N(3) C(15) C(14) -0.5(5) no
C(11) C(12) C(13) C(14) -0.5(6) no
C(12) C(11) N(3) C(15) 0.6(5) no
C(12) C(13) C(14) C(15) 0.6(6) no
C(15) N(3) Rh(2) C(21) 70(2) no
C(15) N(3) Rh(2) C(22) 124.5(3) no
C(15) N(3) Rh(2) C(23) 43.2(3) no
C(16) N(4) Rh(2) C(21) -97.0(3) no
C(16) N(4) Rh(2) C(22) 177.0(3) no
C(16) N(4) Rh(2) C(23) -130(1) no
C(16) N(4) C(20) C(19) 0.0(5) no
C(16) C(17) C(18) C(19) 0.1(6) no
C(17) C(16) N(4) C(20) 0.5(5) no
C(17) C(18) C(19) C(20) 0.4(6) no
C(20) N(4) Rh(2) C(21) 86.6(3) no
C(20) N(4) Rh(2) C(22) 0.6(3) no
C(20) N(4) Rh(2) C(23) 52(1) no
C(21) Rh(1) Rh(2) C(22) 124.0(2) no
C(21) Rh(1) Rh(2) C(23) -120.0(1) no
C(21) Rh(2) Rh(1) C(22) -124.0(2) no
C(21) Rh(2) Rh(1) C(23) 120.0(1) no
C(22) Rh(1) Rh(2) C(23) 116.0(2) no
C(22) Rh(2) Rh(1) C(23) -116.0(2) no
